data_4326290
loop_
_publ_author_name
'Miguel Clemente-Le\'on'
'Eugenio Coronado'
'Maurici L\'opez-Jord\`a'
'Jo\~ao C. Waerenborgh'

_publ_section_title
;
 Multifunctional Magnetic Materials Obtained by Insertion of
 Spin-Crossover FeIII Complexes into Chiral 3D Bimetallic Oxalate-Based
 Ferromagnets
;
_journal_name_full 'Inorganic Chemistry'
_journal_page_first 9122
_journal_page_last 9130
_journal_paper_doi 10.1021/ic201293f
_journal_volume 50
_journal_year 2011
_chemical_absolute_configuration unk
_chemical_formula_sum 'C26.5 H23.5 Cl2 Cr Fe Mn N4.5 O15'
_chemical_formula_weight 878.69
_chemical_name_systematic
;
 ?
;
_space_group_IT_number 19
_symmetry_cell_setting orthorhombic
_symmetry_space_group_name_Hall 'P 2ac 2ab'
_symmetry_space_group_name_H-M 'P 21 21 21'
_atom_sites_solution_hydrogens geom
_atom_sites_solution_primary direct
_atom_sites_solution_secondary difmap
_audit_creation_method SHELXL-97
_cell_angle_alpha 90.00
_cell_angle_beta 90.00
_cell_angle_gamma 90.00
_cell_formula_units_Z 4
_cell_length_a 13.3082(3)
_cell_length_b 15.6219(4)
_cell_length_c 16.4727(5)
_cell_measurement_temperature 120(2)
_cell_volume 3424.66(16)
_computing_structure_refinement 'SHELXL-97 (Sheldrick, 2008)'
_diffrn_ambient_temperature 120(2)
_diffrn_measured_fraction_theta_full 0.958
_diffrn_measured_fraction_theta_max 0.958
_diffrn_measurement_device_type 'Xcalibur, Sapphire3, Gemini'
_diffrn_measurement_method '\w scans'
_diffrn_radiation_monochromator graphite
_diffrn_radiation_source 'fine-focus sealed tube'
_diffrn_radiation_type MoK\a
_diffrn_radiation_wavelength 0.71073
_diffrn_reflns_av_R_equivalents 0.0616
_diffrn_reflns_av_sigmaI/netI 0.1220
_diffrn_reflns_limit_h_max 20
_diffrn_reflns_limit_h_min -20
_diffrn_reflns_limit_k_max 22
_diffrn_reflns_limit_k_min -23
_diffrn_reflns_limit_l_max 24
_diffrn_reflns_limit_l_min -23
_diffrn_reflns_number 55567
_diffrn_reflns_theta_full 32.60
_diffrn_reflns_theta_max 32.60
_diffrn_reflns_theta_min 3.02
_exptl_absorpt_coefficient_mu 1.325
_exptl_absorpt_correction_T_max 0.9130
_exptl_absorpt_correction_T_min 0.8160
_exptl_absorpt_correction_type multi-scan
_exptl_crystal_colour brown
_exptl_crystal_density_diffrn 1.704
_exptl_crystal_description rhombic
_exptl_crystal_F_000 1772
_exptl_crystal_size_max 0.16
_exptl_crystal_size_mid 0.09
_exptl_crystal_size_min 0.07
_refine_diff_density_max 1.737
_refine_diff_density_min -1.469
_refine_diff_density_rms 0.097
_refine_ls_abs_structure_details 'Flack H D (1983), Acta Cryst. A39, 876-881'
_refine_ls_abs_structure_Flack 0.001(15)
_refine_ls_extinction_method none
_refine_ls_goodness_of_fit_ref 0.921
_refine_ls_hydrogen_treatment constr
_refine_ls_matrix_type full
_refine_ls_number_parameters 478
_refine_ls_number_reflns 11701
_refine_ls_number_restraints 1
_refine_ls_restrained_S_all 0.921
_refine_ls_R_factor_all 0.0992
_refine_ls_R_factor_gt 0.0494
_refine_ls_shift/su_max 0.001
_refine_ls_shift/su_mean 0.000
_refine_ls_structure_factor_coef Fsqd
_refine_ls_weighting_details 'calc w=1/[\s^2^(Fo^2^)+(0.0481P)^2^+0.0000P] where P=(Fo^2^+2Fc^2^)/3'
_refine_ls_weighting_scheme calc
_refine_ls_wR_factor_gt 0.1038
_refine_ls_wR_factor_ref 0.1107
_reflns_number_gt 6464
_reflns_number_total 11701
_reflns_threshold_expression >2\s(I)
_cod_data_source_file ic201293f_si_003.cif
_cod_data_source_block 546orto
_cod_original_formula_sum 'C26.50 H23.50 Cl2 Cr Fe Mn N4.50 O15'
_cod_database_code 4326290

loop_
_symmetry_equiv_pos_as_xyz
'x, y, z'
'-x+1/2, -y, z+1/2'
'x+1/2, -y+1/2, -z'
'-x, y+1/2, -z+1/2'

loop_
_atom_site_label
_atom_site_type_symbol
_atom_site_fract_x
_atom_site_fract_y
_atom_site_fract_z
_atom_site_U_iso_or_equiv
_atom_site_adp_type
_atom_site_occupancy
_atom_site_symmetry_multiplicity
_atom_site_calc_flag
_atom_site_refinement_flags
C1 C 0.0356(3) 0.8242(3) 0.3787(3) 0.0272(9) Uani 1 1 d .
C2 C 0.0081(3) 0.8096(3) 0.2990(3) 0.0356(10) Uani 1 1 d .
H2 H 0.0152 0.7539 0.2767 0.043 Uiso 1 1 calc R
C3 C -0.0297(3) 0.8750(3) 0.2510(3) 0.0452(12) Uani 1 1 d .
H3 H -0.0490 0.8634 0.1965 0.054 Uiso 1 1 calc R
C4 C -0.0394(3) 0.9565(3) 0.2815(3) 0.0379(11) Uani 1 1 d .
C5 C -0.0117(3) 0.9734(3) 0.3583(3) 0.0348(10) Uani 1 1 d .
H5 H -0.0177 1.0302 0.3784 0.042 Uiso 1 1 calc R
C6 C 0.0260(3) 0.9088(3) 0.4097(3) 0.0279(9) Uani 1 1 d .
C7 C 0.0567(3) 0.9315(3) 0.4911(2) 0.0272(9) Uani 1 1 d .
H7 H 0.0507 0.9899 0.5064 0.033 Uiso 1 1 calc R
C8 C 0.1171(3) 0.9128(2) 0.6254(2) 0.0313(9) Uani 1 1 d .
H8A H 0.0728 0.9615 0.6395 0.038 Uiso 1 1 calc R
H8B H 0.1877 0.9328 0.6264 0.038 Uiso 1 1 calc R
C9 C 0.1028(3) 0.8418(2) 0.6838(2) 0.0286(9) Uani 1 1 d .
H9A H 0.0302 0.8310 0.6921 0.034 Uiso 1 1 calc R
H9B H 0.1330 0.8569 0.7368 0.034 Uiso 1 1 calc R
C10 C 0.2635(3) 0.7645(3) 0.6557(2) 0.0294(9) Uani 1 1 d .
H10A H 0.2881 0.7066 0.6702 0.035 Uiso 1 1 calc R
H10B H 0.2854 0.8048 0.6985 0.035 Uiso 1 1 calc R
C11 C 0.3077(3) 0.7916(2) 0.5739(2) 0.0258(9) Uani 1 1 d .
H11A H 0.3012 0.8542 0.5664 0.031 Uiso 1 1 calc R
H11B H 0.3797 0.7760 0.5707 0.031 Uiso 1 1 calc R
C12 C 0.2813(3) 0.6535(2) 0.5018(3) 0.0346(11) Uani 1 1 d .
H12A H 0.2994 0.6292 0.5553 0.041 Uiso 1 1 calc R
H12B H 0.3406 0.6497 0.4656 0.041 Uiso 1 1 calc R
C13 C 0.1934(3) 0.6050(2) 0.4654(3) 0.0314(9) Uani 1 1 d .
H13A H 0.1827 0.6220 0.4082 0.038 Uiso 1 1 calc R
H13B H 0.2056 0.5425 0.4675 0.038 Uiso 1 1 calc R
C14 C 0.0390(3) 0.5726(2) 0.5329(3) 0.0332(10) Uani 1 1 d .
H14 H 0.0488 0.5160 0.5135 0.040 Uiso 1 1 calc R
C15 C -0.0488(3) 0.5883(3) 0.5790(3) 0.0402(12) Uani 1 1 d .
C16 C -0.1106(4) 0.5187(3) 0.6037(4) 0.0641(18) Uani 1 1 d .
H16 H -0.0944 0.4617 0.5883 0.077 Uiso 1 1 calc R
C17 C -0.1962(3) 0.5357(4) 0.6512(4) 0.0630(18) Uani 1 1 d .
C18 C -0.2186(4) 0.6147(4) 0.6748(3) 0.0580(15) Uani 1 1 d .
H18 H -0.2759 0.6238 0.7082 0.070 Uiso 1 1 calc R
C19 C -0.1619(3) 0.6821(3) 0.6525(3) 0.0464(12) Uani 1 1 d .
H19 H -0.1800 0.7378 0.6704 0.056 Uiso 1 1 calc R
C20 C -0.0770(3) 0.6720(3) 0.6037(3) 0.0316(10) Uani 1 1 d .
C21 C 0.0137(3) 0.7681(2) 0.8555(2) 0.0209(8) Uani 1 1 d .
C22 C -0.0679(3) 0.6976(2) 0.8492(2) 0.0228(8) Uani 1 1 d .
C23 C -0.2341(3) 0.8711(2) 1.0277(3) 0.0232(8) Uani 1 1 d .
C24 C -0.3325(3) 0.8696(2) 0.9776(2) 0.0236(8) Uani 1 1 d .
C25 C -0.1451(3) 0.9591(2) 0.7082(2) 0.0214(8) Uani 1 1 d .
C26 C -0.1584(3) 1.0264(2) 0.7766(2) 0.0231(8) Uani 1 1 d .
N1 N 0.0914(2) 0.87913(19) 0.54467(19) 0.0243(7) Uani 1 1 d .
N2 N 0.1520(2) 0.7639(2) 0.6506(2) 0.0282(7) Uani 1 1 d .
H2A H 0.1288 0.7171 0.6801 0.034 Uiso 1 1 calc R
N3 N 0.2486(2) 0.7447(2) 0.51077(19) 0.0252(7) Uani 1 1 d .
H3A H 0.2600 0.7718 0.4614 0.030 Uiso 1 1 calc R
N4 N 0.1061(2) 0.6279(2) 0.5152(2) 0.0279(7) Uani 1 1 d .
O1 O 0.0690(2) 0.75946(17) 0.42138(17) 0.0313(6) Uani 1 1 d .
O2 O -0.03017(18) 0.74185(18) 0.57879(19) 0.0349(7) Uani 1 1 d .
O10 O 0.10314(18) 0.74132(14) 0.85631(15) 0.0238(5) Uani 1 1 d .
O11 O -0.03442(18) 0.62226(14) 0.84465(17) 0.0241(6) Uani 1 1 d .
O12 O -0.01233(18) 0.84468(14) 0.85804(18) 0.0243(6) Uani 1 1 d .
O13 O -0.15705(18) 0.72124(15) 0.84788(18) 0.0272(6) Uani 1 1 d .
O14 O -0.15333(19) 0.86882(17) 0.98980(17) 0.0293(6) Uani 1 1 d .
O15 O 0.25494(18) 0.62063(16) 0.89702(15) 0.0236(6) Uani 1 1 d .
O16 O -0.3272(2) 0.85912(16) 0.90303(16) 0.0284(6) Uani 1 1 d .
O17 O 0.08785(18) 0.62046(15) 0.98209(15) 0.0235(6) Uani 1 1 d .
O18 O -0.1604(2) 0.88296(16) 0.72581(16) 0.0276(6) Uani 1 1 d .
O19 O 0.11907(18) 0.48830(14) 0.86023(16) 0.0212(5) Uani 1 1 d .
O20 O -0.1783(2) 1.00137(14) 0.84530(16) 0.0256(6) Uani 1 1 d .
O21 O 0.14515(19) 0.60360(15) 0.74629(15) 0.0238(6) Uani 1 1 d .
Cl1 Cl -0.08505(11) 1.03757(9) 0.21919(9) 0.0641(4) Uani 1 1 d .
Cl2 Cl -0.27197(10) 0.44740(12) 0.67456(17) 0.1363(11) Uani 1 1 d .
Cr Cr 0.11215(4) 0.61551(3) 0.86353(4) 0.02004(13) Uani 1 1 d .
Mn Mn -0.17530(5) 0.86006(3) 0.85701(4) 0.02636(14) Uani 1 1 d .
Fe Fe 0.09951(4) 0.75243(3) 0.53407(3) 0.02160(12) Uani 1 1 d .
N1S N 0.3192(9) 0.0727(10) 0.5583(7) 0.119(6) Uani 0.50 1 d PD
O1S O 0.2420(7) 0.0544(6) 0.5290(5) 0.081(3) Uani 0.50 1 d PD
O2S O 0.3601(13) 0.0130(9) 0.5996(9) 0.168(7) Uani 0.50 1 d P
C1S C 0.3637(10) 0.1453(7) 0.5548(8) 0.069(4) Uani 0.50 1 d P
H1S1 H 0.4272 0.1422 0.5848 0.104 Uiso 0.50 1 calc PR
H1S2 H 0.3207 0.1893 0.5790 0.104 Uiso 0.50 1 calc PR
H1S3 H 0.3772 0.1598 0.4980 0.104 Uiso 0.50 1 calc PR

loop_
_atom_site_aniso_label
_atom_site_aniso_U_11
_atom_site_aniso_U_22
_atom_site_aniso_U_33
_atom_site_aniso_U_23
_atom_site_aniso_U_13
_atom_site_aniso_U_12
C1 0.0183(18) 0.035(2) 0.028(2) -0.0031(18) -0.0047(16) -0.0010(16)
C2 0.029(2) 0.046(3) 0.031(3) 0.003(2) -0.009(2) -0.003(2)
C3 0.032(2) 0.075(4) 0.028(3) 0.013(3) -0.006(2) -0.002(2)
C4 0.033(2) 0.053(3) 0.028(3) 0.010(2) -0.007(2) 0.006(2)
C5 0.030(2) 0.037(2) 0.037(3) 0.006(2) 0.001(2) 0.0096(17)
C6 0.0149(18) 0.040(2) 0.029(2) 0.0061(18) -0.0003(16) 0.0012(16)
C7 0.0188(18) 0.031(2) 0.032(2) -0.0055(18) 0.0025(17) -0.0006(16)
C8 0.027(2) 0.031(2) 0.036(2) -0.0112(18) 0.0007(19) 0.0052(17)
C9 0.0237(19) 0.037(2) 0.025(2) -0.0028(17) -0.0012(19) 0.0038(18)
C10 0.0206(18) 0.038(2) 0.030(2) 0.0096(19) -0.0041(17) 0.0028(16)
C11 0.024(2) 0.0272(19) 0.026(2) -0.0008(17) 0.0016(18) 0.0008(16)
C12 0.025(2) 0.028(2) 0.050(3) -0.012(2) 0.008(2) 0.0058(17)
C13 0.036(2) 0.0248(19) 0.033(2) -0.0062(19) 0.002(2) 0.0053(17)
C14 0.027(2) 0.0248(19) 0.048(3) 0.006(2) -0.012(2) 0.0009(17)
C15 0.021(2) 0.050(3) 0.050(3) 0.022(2) -0.012(2) -0.0015(19)
C16 0.030(3) 0.049(3) 0.113(5) 0.042(3) -0.016(3) 0.004(2)
C17 0.025(2) 0.069(4) 0.094(5) 0.052(4) -0.010(3) -0.012(2)
C18 0.028(2) 0.087(4) 0.059(4) 0.035(3) 0.000(2) 0.006(3)
C19 0.024(2) 0.079(3) 0.036(3) 0.005(3) 0.000(2) -0.002(2)
C20 0.023(2) 0.050(3) 0.022(2) 0.0041(19) -0.0048(17) 0.0016(19)
C21 0.0269(19) 0.0168(17) 0.0190(19) -0.0007(15) 0.0066(17) -0.0040(14)
C22 0.0267(19) 0.0202(18) 0.021(2) 0.0004(16) -0.0028(17) -0.0033(14)
C23 0.0235(18) 0.0177(17) 0.028(2) 0.0017(17) 0.0027(17) 0.0008(15)
C24 0.0272(19) 0.0160(17) 0.028(2) -0.0021(16) 0.0001(17) -0.0008(15)
C25 0.0148(17) 0.0214(19) 0.028(2) -0.0062(16) -0.0004(16) 0.0018(14)
C26 0.022(2) 0.0237(19) 0.024(2) -0.0026(16) -0.0066(17) 0.0028(15)
N1 0.0187(15) 0.0267(16) 0.0274(18) 0.0019(14) -0.0002(14) 0.0049(13)
N2 0.0227(15) 0.0319(17) 0.0301(18) 0.0095(16) 0.0045(14) 0.0050(13)
N3 0.0232(15) 0.0233(15) 0.0289(19) -0.0016(15) 0.0023(13) 0.0030(14)
N4 0.0239(16) 0.0275(16) 0.0321(19) -0.0004(14) -0.0068(16) 0.0072(15)
O1 0.0323(14) 0.0341(15) 0.0274(15) 0.0026(14) -0.0086(13) -0.0002(13)
O2 0.0222(13) 0.0394(16) 0.0432(18) -0.0142(16) 0.0025(13) -0.0042(13)
O10 0.0253(12) 0.0184(11) 0.0277(13) -0.0006(12) 0.0039(13) -0.0036(11)
O11 0.0250(13) 0.0146(11) 0.0327(17) 0.0043(11) -0.0038(12) -0.0001(10)
O12 0.0268(14) 0.0153(12) 0.0307(16) 0.0014(12) 0.0075(13) -0.0027(10)
O13 0.0217(13) 0.0241(13) 0.0358(17) -0.0009(12) -0.0026(13) -0.0013(10)
O14 0.0236(13) 0.0312(15) 0.0331(16) 0.0036(12) 0.0041(12) 0.0074(12)
O15 0.0221(13) 0.0296(14) 0.0191(14) 0.0048(12) -0.0022(11) 0.0014(11)
O16 0.0334(15) 0.0295(14) 0.0223(15) -0.0054(12) -0.0015(13) -0.0004(13)
O17 0.0205(13) 0.0258(13) 0.0242(14) -0.0016(11) 0.0010(11) -0.0007(11)
O18 0.0302(15) 0.0219(13) 0.0307(15) -0.0036(12) 0.0007(13) 0.0017(12)
O19 0.0262(13) 0.0207(12) 0.0167(13) 0.0013(11) 0.0000(13) 0.0005(10)
O20 0.0349(15) 0.0208(12) 0.0210(15) -0.0029(11) 0.0055(13) 0.0050(11)
O21 0.0305(14) 0.0193(13) 0.0216(14) 0.0035(11) -0.0042(12) 0.0017(11)
Cl1 0.0680(9) 0.0741(9) 0.0503(8) 0.0217(7) -0.0149(7) 0.0220(7)
Cl2 0.0299(7) 0.1016(13) 0.278(3) 0.1331(18) 0.0009(12) -0.0018(8)
Cr 0.0219(3) 0.0179(3) 0.0203(3) 0.0006(2) -0.0030(3) 0.0004(2)
Mn 0.0303(3) 0.0236(3) 0.0252(3) 0.0030(3) 0.0082(3) 0.0052(2)
Fe 0.0193(2) 0.0201(2) 0.0253(3) -0.0001(2) -0.0012(2) 0.0017(2)
N1S 0.111(11) 0.170(14) 0.075(9) -0.080(10) 0.058(8) -0.095(11)
O1S 0.094(7) 0.096(6) 0.054(5) 0.004(5) -0.003(5) -0.054(6)
O2S 0.212(17) 0.146(11) 0.147(13) 0.095(10) -0.004(11) -0.025(10)
C1S 0.089(9) 0.047(6) 0.071(9) -0.017(6) 0.032(7) -0.011(6)

loop_
_atom_type_symbol
_atom_type_description
_atom_type_scat_dispersion_real
_atom_type_scat_dispersion_imag
_atom_type_scat_source
C C 0.0033 0.0016 'International Tables Vol C Tables 4.2.6.8 and 6.1.1.4'
H H 0.0000 0.0000 'International Tables Vol C Tables 4.2.6.8 and 6.1.1.4'
N N 0.0061 0.0033 'International Tables Vol C Tables 4.2.6.8 and 6.1.1.4'
O O 0.0106 0.0060 'International Tables Vol C Tables 4.2.6.8 and 6.1.1.4'
Cl Cl 0.1484 0.1585 'International Tables Vol C Tables 4.2.6.8 and 6.1.1.4'
Cr Cr 0.3209 0.6236 'International Tables Vol C Tables 4.2.6.8 and 6.1.1.4'
Mn Mn 0.3368 0.7283 'International Tables Vol C Tables 4.2.6.8 and 6.1.1.4'
Fe Fe 0.3463 0.8444 'International Tables Vol C Tables 4.2.6.8 and 6.1.1.4'

loop_
_geom_angle_atom_site_label_1
_geom_angle_atom_site_label_2
_geom_angle_atom_site_label_3
_geom_angle
_geom_angle_site_symmetry_1
_geom_angle_site_symmetry_3
O1 C1 C2 118.3(4) . .
O1 C1 C6 123.7(4) . .
C2 C1 C6 118.0(4) . .
C1 C2 C3 121.2(4) . .
C1 C2 H2 119.4 . .
C3 C2 H2 119.4 . .
C4 C3 C2 120.5(5) . .
C4 C3 H3 119.8 . .
C2 C3 H3 119.8 . .
C5 C4 C3 120.1(4) . .
C5 C4 Cl1 120.5(4) . .
C3 C4 Cl1 119.4(4) . .
C4 C5 C6 121.5(4) . .
C4 C5 H5 119.3 . .
C6 C5 H5 119.3 . .
C5 C6 C1 118.8(4) . .
C5 C6 C7 118.8(4) . .
C1 C6 C7 122.4(4) . .
N1 C7 C6 125.4(4) . .
N1 C7 H7 117.3 . .
C6 C7 H7 117.3 . .
N1 C8 C9 106.8(3) . .
N1 C8 H8A 110.4 . .
C9 C8 H8A 110.4 . .
N1 C8 H8B 110.4 . .
C9 C8 H8B 110.4 . .
H8A C8 H8B 108.6 . .
C8 C9 N2 108.6(3) . .
C8 C9 H9A 110.0 . .
N2 C9 H9A 110.0 . .
C8 C9 H9B 110.0 . .
N2 C9 H9B 110.0 . .
H9A C9 H9B 108.4 . .
N2 C10 C11 109.6(3) . .
N2 C10 H10A 109.7 . .
C11 C10 H10A 109.7 . .
N2 C10 H10B 109.7 . .
C11 C10 H10B 109.7 . .
H10A C10 H10B 108.2 . .
N3 C11 C10 105.9(3) . .
N3 C11 H11A 110.5 . .
C10 C11 H11A 110.5 . .
N3 C11 H11B 110.5 . .
C10 C11 H11B 110.5 . .
H11A C11 H11B 108.7 . .
N3 C12 C13 106.9(3) . .
N3 C12 H12A 110.3 . .
C13 C12 H12A 110.3 . .
N3 C12 H12B 110.3 . .
C13 C12 H12B 110.3 . .
H12A C12 H12B 108.6 . .
N4 C13 C12 105.6(3) . .
N4 C13 H13A 110.6 . .
C12 C13 H13A 110.6 . .
N4 C13 H13B 110.6 . .
C12 C13 H13B 110.6 . .
H13A C13 H13B 108.8 . .
N4 C14 C15 125.7(4) . .
N4 C14 H14 117.2 . .
C15 C14 H14 117.2 . .
C14 C15 C20 122.1(4) . .
C14 C15 C16 119.9(4) . .
C20 C15 C16 118.0(4) . .
C17 C16 C15 118.8(5) . .
C17 C16 H16 120.6 . .
C15 C16 H16 120.6 . .
C18 C17 C16 121.4(5) . .
C18 C17 Cl2 122.6(5) . .
C16 C17 Cl2 116.1(5) . .
C17 C18 C19 121.3(5) . .
C17 C18 H18 119.3 . .
C19 C18 H18 119.3 . .
C18 C19 C20 121.5(5) . .
C18 C19 H19 119.3 . .
C20 C19 H19 119.3 . .
O2 C20 C19 117.8(4) . .
O2 C20 C15 123.1(4) . .
C19 C20 C15 118.9(4) . .
O12 C21 O10 125.5(3) . .
O12 C21 C22 119.3(3) . .
O10 C21 C22 115.1(3) . .
O13 C22 O11 127.9(3) . .
O13 C22 C21 117.2(3) . .
O11 C22 C21 114.9(3) . .
O14 C23 O15 126.8(4) . 3_467
O14 C23 C24 117.6(4) . .
O15 C23 C24 115.5(3) 3_467 .
O16 C24 O17 125.9(4) . 3_467
O16 C24 C23 118.8(3) . .
O17 C24 C23 115.3(3) 3_467 .
O18 C25 O19 126.8(3) . 4_556
O18 C25 C26 117.4(3) . .
O19 C25 C26 115.8(3) 4_556 .
O20 C26 O21 127.2(3) . 4_556
O20 C26 C25 118.7(3) . .
O21 C26 C25 114.1(3) 4_556 .
C7 N1 C8 118.4(3) . .
C7 N1 Fe 126.2(3) . .
C8 N1 Fe 115.0(2) . .
C9 N2 C10 114.5(3) . .
C9 N2 Fe 105.4(2) . .
C10 N2 Fe 113.1(2) . .
C9 N2 H2A 107.8 . .
C10 N2 H2A 107.8 . .
Fe N2 H2A 107.8 . .
C11 N3 C12 112.5(3) . .
C11 N3 Fe 110.7(2) . .
C12 N3 Fe 111.1(2) . .
C11 N3 H3A 107.4 . .
C12 N3 H3A 107.4 . .
Fe N3 H3A 107.4 . .
C14 N4 C13 121.1(3) . .
C14 N4 Fe 126.9(3) . .
C13 N4 Fe 111.4(2) . .
C1 O1 Fe 129.8(3) . .
C20 O2 Fe 128.7(3) . .
C21 O10 Cr 112.9(2) . .
C22 O11 Cr 112.9(2) . .
C21 O12 Mn 112.5(2) . .
C22 O13 Mn 113.6(2) . .
C23 O14 Mn 112.6(3) . .
C23 O15 Cr 113.0(2) 3_567 .
C24 O16 Mn 113.6(3) . .
C24 O17 Cr 112.8(2) 3_567 .
C25 O18 Mn 113.6(2) . .
C25 O19 Cr 113.4(2) 4_546 .
C26 O20 Mn 113.2(2) . .
C26 O21 Cr 114.0(2) 4_546 .
O10 Cr O11 82.96(10) . .
O10 Cr O15 92.00(10) . .
O11 Cr O15 171.08(11) . .
O10 Cr O17 90.60(10) . .
O11 Cr O17 89.54(11) . .
O15 Cr O17 83.13(10) . .
O10 Cr O21 92.75(10) . .
O11 Cr O21 94.02(11) . .
O15 Cr O21 93.58(11) . .
O17 Cr O21 175.38(11) . .
O10 Cr O19 174.91(11) . .
O11 Cr O19 95.43(10) . .
O15 Cr O19 90.20(10) . .
O17 Cr O19 94.22(10) . .
O21 Cr O19 82.53(10) . .
O16 Mn O12 157.99(11) . .
O16 Mn O13 96.97(9) . .
O12 Mn O13 77.35(9) . .
O16 Mn O18 115.49(10) . .
O12 Mn O18 86.34(10) . .
O13 Mn O18 94.80(10) . .
O16 Mn O14 77.10(10) . .
O12 Mn O14 82.40(10) . .
O13 Mn O14 96.59(10) . .
O18 Mn O14 161.82(10) . .
O16 Mn O20 91.17(10) . .
O12 Mn O20 97.37(10) . .
O13 Mn O20 169.59(10) . .
O18 Mn O20 75.76(10) . .
O14 Mn O20 91.54(10) . .
O2 Fe O1 101.02(12) . .
O2 Fe N4 90.90(13) . .
O1 Fe N4 84.98(12) . .
O2 Fe N1 90.19(12) . .
O1 Fe N1 90.95(12) . .
N4 Fe N1 175.92(13) . .
O2 Fe N3 165.20(14) . .
O1 Fe N3 91.57(12) . .
N4 Fe N3 82.40(13) . .
N1 Fe N3 97.43(13) . .
O2 Fe N2 87.33(12) . .
O1 Fe N2 168.71(12) . .
N4 Fe N2 102.63(13) . .
N1 Fe N2 81.35(13) . .
N3 Fe N2 81.33(12) . .
O1S N1S O2S 114.5(14) . .
O1S N1S C1S 127.2(18) . .
O2S N1S C1S 118.3(13) . .
N1S C1S H1S1 109.5 . .
N1S C1S H1S2 109.5 . .
H1S1 C1S H1S2 109.5 . .
N1S C1S H1S3 109.5 . .
H1S1 C1S H1S3 109.5 . .
H1S2 C1S H1S3 109.5 . .

loop_
_geom_bond_atom_site_label_1
_geom_bond_atom_site_label_2
_geom_bond_distance
_geom_bond_site_symmetry_2
C1 O1 1.309(5) .
C1 C2 1.383(6) .
C1 C6 1.423(5) .
C2 C3 1.385(6) .
C2 H2 0.9500 .
C3 C4 1.376(7) .
C3 H3 0.9500 .
C4 C5 1.343(6) .
C4 Cl1 1.740(5) .
C5 C6 1.411(6) .
C5 H5 0.9500 .
C6 C7 1.446(6) .
C7 N1 1.289(5) .
C7 H7 0.9500 .
C8 N1 1.471(5) .
C8 C9 1.481(5) .
C8 H8A 0.9900 .
C8 H8B 0.9900 .
C9 N2 1.486(5) .
C9 H9A 0.9900 .
C9 H9B 0.9900 .
C10 N2 1.487(4) .
C10 C11 1.530(5) .
C10 H10A 0.9900 .
C10 H10B 0.9900 .
C11 N3 1.496(5) .
C11 H11A 0.9900 .
C11 H11B 0.9900 .
C12 N3 1.497(5) .
C12 C13 1.517(6) .
C12 H12A 0.9900 .
C12 H12B 0.9900 .
C13 N4 1.467(5) .
C13 H13A 0.9900 .
C13 H13B 0.9900 .
C14 N4 1.277(5) .
C14 C15 1.415(6) .
C14 H14 0.9500 .
C15 C20 1.420(6) .
C15 C16 1.422(6) .
C16 C17 1.408(8) .
C16 H16 0.9500 .
C17 C18 1.328(8) .
C17 Cl2 1.752(5) .
C18 C19 1.348(7) .
C18 H18 0.9500 .
C19 C20 1.395(6) .
C19 H19 0.9500 .
C20 O2 1.323(5) .
C21 O12 1.246(4) .
C21 O10 1.262(4) .
C21 C22 1.551(5) .
C22 O13 1.244(4) .
C22 O11 1.260(4) .
C23 O14 1.244(4) .
C23 O15 1.255(5) 3_467
C23 C24 1.548(5) .
C24 O16 1.241(4) .
C24 O17 1.261(4) 3_467
C25 O18 1.242(4) .
C25 O19 1.263(4) 4_556
C25 C26 1.552(5) .
C26 O20 1.225(4) .
C26 O21 1.276(4) 4_556
N1 Fe 1.990(3) .
N2 Fe 2.051(3) .
N2 H2A 0.9300 .
N3 Fe 2.024(3) .
N3 H3A 0.9300 .
N4 Fe 1.972(3) .
O1 Fe 1.903(3) .
O2 Fe 1.884(3) .
O10 Cr 1.973(2) .
O11 Cr 1.978(2) .
O12 Mn 2.182(3) .
O13 Mn 2.187(2) .
O14 Mn 2.211(3) .
O15 C23 1.255(5) 3_567
O15 Cr 1.980(2) .
O16 Mn 2.159(3) .
O17 C24 1.261(4) 3_567
O17 Cr 1.981(3) .
O18 Mn 2.200(3) .
O19 C25 1.263(4) 4_546
O19 Cr 1.990(2) .
O20 Mn 2.216(2) .
O21 C26 1.276(4) 4_546
O21 Cr 1.989(3) .
N1S O1S 1.171(8) .
N1S O2S 1.277(18) .
N1S C1S 1.280(15) .
C1S H1S1 0.9800 .
C1S H1S2 0.9800 .
C1S H1S3 0.9800 .
